data_4320728
loop_
_publ_author_name
'Sean B. Seymore'
'Seth N. Brown'

_publ_section_title
;
 Synthesis and Cleavage Reactions of Metal-Metal-Bonded
 [Mo2(S2CNR2)6](OTf)2, a Source of the Tris(dithiocarbamato)molybdenum(IV)
 Fragment
;
_journal_name_full 'Inorganic Chemistry'
_journal_page_first 6676
_journal_page_last 6683
_journal_paper_doi 10.1021/ic010673y
_journal_volume 40
_journal_year 2001
_chemical_formula_sum 'C14 H16 Cu N5 O S2'
_chemical_formula_weight 397.98
_chemical_name_systematic
;
  ?
;
_space_group_IT_number 19
_symmetry_cell_setting orthorhombic
_symmetry_space_group_name_Hall 'P 2ac 2ab'
_symmetry_space_group_name_H-M 'P 21 21 21'
_atom_sites_solution_hydrogens geom
_atom_sites_solution_primary direct
_atom_sites_solution_secondary difmap
_audit_creation_method SHELXL-97
_cell_angle_alpha 90.00
_cell_angle_beta 90.00
_cell_angle_gamma 90.00
_cell_formula_units_Z 4
_cell_length_a 8.3436(8)
_cell_length_b 9.4433(10)
_cell_length_c 22.347(2)
_cell_measurement_temperature 293(2)
_cell_volume 1760.7(3)
_computing_cell_refinement 'Bruker SMART'
_computing_data_collection 'Bruker SMART'
_computing_data_reduction 'Bruker SHELXTL'
_computing_molecular_graphics 'Bruker SHELXTL'
_computing_publication_material 'Bruker SHELXTL'
_computing_structure_refinement 'SHELXL-97 (Sheldrick, 1997)'
_computing_structure_solution 'SHELXS-97 (Sheldrick, 1990)'
_diffrn_ambient_temperature 293(2)
_diffrn_measured_fraction_theta_full 0.971
_diffrn_measured_fraction_theta_max 0.971
_diffrn_measurement_device_type 'CCD area detector'
_diffrn_measurement_method 'phi and omega scans'
_diffrn_radiation_monochromator graphite
_diffrn_radiation_source 'fine-focus sealed tube'
_diffrn_radiation_type MoK\a
_diffrn_radiation_wavelength 0.71073
_diffrn_reflns_av_R_equivalents 0.0179
_diffrn_reflns_av_sigmaI/netI 0.0302
_diffrn_reflns_limit_h_max 5
_diffrn_reflns_limit_h_min -9
_diffrn_reflns_limit_k_max 11
_diffrn_reflns_limit_k_min -7
_diffrn_reflns_limit_l_max 26
_diffrn_reflns_limit_l_min -20
_diffrn_reflns_number 4360
_diffrn_reflns_theta_full 25.02
_diffrn_reflns_theta_max 25.02
_diffrn_reflns_theta_min 1.82
_exptl_absorpt_coefficient_mu 1.487
_exptl_absorpt_correction_T_max 0.8077
_exptl_absorpt_correction_T_min 0.7075
_exptl_absorpt_correction_type none
_exptl_crystal_density_diffrn 1.501
_exptl_crystal_density_method 'not measured'
_exptl_crystal_F_000 816
_exptl_crystal_size_max 0.25
_exptl_crystal_size_mid 0.25
_exptl_crystal_size_min 0.15
_refine_diff_density_max 0.284
_refine_diff_density_min -0.208
_refine_diff_density_rms 0.043
_refine_ls_abs_structure_details 'Flack H D (1983), Acta Cryst. A39, 876-881'
_refine_ls_abs_structure_Flack 0.022(14)
_refine_ls_extinction_method none
_refine_ls_goodness_of_fit_ref 1.022
_refine_ls_hydrogen_treatment mixed
_refine_ls_matrix_type full
_refine_ls_number_parameters 208
_refine_ls_number_reflns 2916
_refine_ls_number_restraints 0
_refine_ls_restrained_S_all 1.022
_refine_ls_R_factor_all 0.0364
_refine_ls_R_factor_gt 0.0293
_refine_ls_shift/su_max 0.001
_refine_ls_shift/su_mean 0.000
_refine_ls_structure_factor_coef Fsqd
_refine_ls_weighting_details 'calc w=1/[\s^2^(Fo^2^)+(0.0419P)^2^+0.0000P] where P=(Fo^2^+2Fc^2^)/3'
_refine_ls_weighting_scheme calc
_refine_ls_wR_factor_gt 0.0674
_refine_ls_wR_factor_ref 0.0704
_reflns_number_gt 2614
_reflns_number_total 2916
_reflns_threshold_expression >2sigma(I)
_cod_data_source_file ic010673y.cif
_cod_data_source_block 001024a
_cod_depositor_comments
;
The following automatic conversions were performed:

'_symmetry_cell_setting' value 'Orthorhombic' changed to
'orthorhombic' according to the built-in table from CIF Core
dictionary named 'cif_core.dic' version 2.4.1 from 2010-06-29.

Automatic conversion script
Id: cif_fix_values 1646 2011-03-28 12:23:43Z adriana 
;
_cod_database_code 4320728

loop_
_symmetry_equiv_pos_as_xyz
'x, y, z'
'-x+1/2, -y, z+1/2'
'-x, y+1/2, -z+1/2'
'x+1/2, -y+1/2, -z'

loop_
_atom_site_label
_atom_site_type_symbol
_atom_site_fract_x
_atom_site_fract_y
_atom_site_fract_z
_atom_site_U_iso_or_equiv
_atom_site_adp_type
_atom_site_occupancy
_atom_site_symmetry_multiplicity
_atom_site_calc_flag
_atom_site_refinement_flags
_atom_site_disorder_assembly
_atom_site_disorder_group
Cu1 Cu 0.15457(5) -0.05125(4) 0.957174(17) 0.04072(12) Uani 1 1 d . . .
S1 S -0.02206(16) -0.24008(11) 0.89727(5) 0.0642(3) Uani 1 1 d . . .
C1 C -0.1402(5) -0.2919(3) 0.95083(15) 0.0487(9) Uani 1 1 d . . .
N1 N -0.2240(5) -0.3293(4) 0.98828(15) 0.0650(10) Uani 1 1 d . . .
S2 S -0.07395(18) 0.09398(15) 1.13623(5) 0.0833(4) Uani 1 1 d . . .
C2 C -0.0160(4) 0.0450(4) 1.07066(15) 0.0465(8) Uani 1 1 d . . .
N2 N 0.0260(4) 0.0120(3) 1.02387(13) 0.0601(9) Uani 1 1 d . . .
C11 C 0.4397(5) -0.1702(4) 0.89119(16) 0.0521(9) Uani 1 1 d . . .
H11A H 0.4524 -0.2295 0.9241 0.063 Uiso 1 1 calc R . .
C12 C 0.5427(5) -0.1849(4) 0.84286(17) 0.0556(10) Uani 1 1 d . . .
H12A H 0.6226 -0.2536 0.8431 0.067 Uiso 1 1 calc R . .
C13 C 0.5247(5) -0.0965(4) 0.79473(15) 0.0516(9) Uani 1 1 d . . .
H13A H 0.5933 -0.1039 0.7621 0.062 Uiso 1 1 calc R . .
C14 C 0.4045(5) 0.0037(4) 0.79489(14) 0.0444(8) Uani 1 1 d . . .
H14A H 0.3906 0.0641 0.7624 0.053 Uiso 1 1 calc R . .
C15 C 0.3050(4) 0.0128(3) 0.84417(14) 0.0349(7) Uani 1 1 d . . .
C16 C 0.1668(4) 0.1056(3) 0.85187(13) 0.0342(7) Uani 1 1 d . . .
C17 C -0.0539(4) 0.2497(3) 0.82872(15) 0.0418(8) Uani 1 1 d . . .
C18 C -0.1714(6) 0.1678(5) 0.79032(18) 0.0642(11) Uani 1 1 d . . .
H18A H -0.1642 0.2001 0.7497 0.096 Uiso 1 1 calc R . .
H18B H -0.2783 0.1827 0.8049 0.096 Uiso 1 1 calc R . .
H18C H -0.1462 0.0687 0.7920 0.096 Uiso 1 1 calc R . .
C19 C -0.0701(6) 0.4085(4) 0.81693(19) 0.0665(12) Uani 1 1 d . . .
H19A H -0.0687 0.4255 0.7746 0.100 Uiso 1 1 calc R . .
H19B H 0.0176 0.4577 0.8354 0.100 Uiso 1 1 calc R . .
H19C H -0.1694 0.4420 0.8334 0.100 Uiso 1 1 calc R . .
C20 C -0.0539(4) 0.2042(3) 0.89705(15) 0.0419(8) Uani 1 1 d . . .
C21 C -0.2105(5) 0.1370(5) 0.91722(19) 0.0642(12) Uani 1 1 d . . .
H21A H -0.2035 0.1129 0.9589 0.096 Uiso 1 1 calc R . .
H21B H -0.2302 0.0529 0.8942 0.096 Uiso 1 1 calc R . .
H21C H -0.2968 0.2027 0.9113 0.096 Uiso 1 1 calc R . .
C22 C -0.0064(6) 0.3245(3) 0.93908(17) 0.0644(12) Uani 1 1 d . . .
H22A H -0.0091 0.2915 0.9797 0.097 Uiso 1 1 calc R . .
H22B H -0.0801 0.4018 0.9345 0.097 Uiso 1 1 calc R . .
H22C H 0.1000 0.3560 0.9295 0.097 Uiso 1 1 calc R . .
N3 N 0.3236(4) -0.0741(3) 0.89194(11) 0.0406(6) Uani 1 1 d . . .
N4 N 0.0794(3) 0.0982(2) 0.89926(11) 0.0340(6) Uani 1 1 d . . .
N5 N 0.1085(3) 0.2009(3) 0.81053(12) 0.0401(7) Uani 1 1 d . . .
O1 O 0.1741(4) 0.2330(3) 0.76124(10) 0.0564(7) Uani 1 1 d . . .

loop_
_atom_site_aniso_label
_atom_site_aniso_U_11
_atom_site_aniso_U_22
_atom_site_aniso_U_33
_atom_site_aniso_U_23
_atom_site_aniso_U_13
_atom_site_aniso_U_12
Cu1 0.0456(2) 0.04157(18) 0.03497(19) 0.00629(17) 0.0067(2) 0.00842(18)
S1 0.0814(9) 0.0573(5) 0.0540(6) -0.0066(4) 0.0169(6) -0.0229(6)
C1 0.060(3) 0.0429(16) 0.0431(19) 0.0054(14) -0.010(2) -0.0109(17)
N1 0.075(3) 0.075(2) 0.0449(18) 0.0146(17) -0.0008(18) -0.022(2)
S2 0.0905(10) 0.1122(10) 0.0473(6) -0.0164(6) 0.0160(6) 0.0166(8)
C2 0.045(2) 0.0458(17) 0.048(2) 0.0063(16) 0.0011(17) 0.0083(17)
N2 0.071(3) 0.069(2) 0.0404(16) 0.0016(13) 0.0163(16) 0.0172(18)
C11 0.054(3) 0.0542(19) 0.048(2) 0.0016(16) 0.0030(19) 0.0126(18)
C12 0.042(2) 0.067(2) 0.058(2) -0.0114(18) 0.0039(19) 0.0159(19)
C13 0.041(2) 0.070(2) 0.0435(19) -0.0132(16) 0.0092(16) 0.0005(19)
C14 0.040(2) 0.0543(18) 0.0391(18) -0.0013(14) 0.0055(15) -0.0031(16)
C15 0.031(2) 0.0370(14) 0.0367(16) -0.0026(12) 0.0017(13) -0.0046(13)
C16 0.0335(18) 0.0322(13) 0.0369(16) 0.0023(11) -0.0011(15) -0.0037(14)
C17 0.035(2) 0.0403(16) 0.0500(19) 0.0056(14) 0.0002(16) 0.0045(15)
C18 0.045(3) 0.078(2) 0.069(3) 0.000(2) -0.008(2) -0.004(2)
C19 0.080(3) 0.043(2) 0.077(3) 0.0188(18) 0.000(2) 0.013(2)
C20 0.039(2) 0.0411(16) 0.0459(19) 0.0052(14) 0.0037(16) 0.0127(15)
C21 0.039(2) 0.077(3) 0.076(3) 0.020(2) 0.013(2) 0.010(2)
C22 0.087(4) 0.048(2) 0.058(2) -0.0072(16) -0.002(2) 0.023(2)
N3 0.0407(17) 0.0407(13) 0.0403(14) 0.0028(11) 0.0056(13) 0.0061(13)
N4 0.0334(15) 0.0337(12) 0.0348(14) 0.0021(10) 0.0018(12) 0.0028(11)
N5 0.0409(19) 0.0406(13) 0.0387(15) 0.0076(11) 0.0007(12) -0.0043(12)
O1 0.0562(18) 0.0686(15) 0.0444(14) 0.0179(11) 0.0075(13) -0.0043(14)

loop_
_atom_type_symbol
_atom_type_description
_atom_type_scat_dispersion_real
_atom_type_scat_dispersion_imag
_atom_type_scat_source
C C 0.0033 0.0016 'International Tables Vol C Tables 4.2.6.8 and 6.1.1.4'
H H 0.0000 0.0000 'International Tables Vol C Tables 4.2.6.8 and 6.1.1.4'
N N 0.0061 0.0033 'International Tables Vol C Tables 4.2.6.8 and 6.1.1.4'
O O 0.0106 0.0060 'International Tables Vol C Tables 4.2.6.8 and 6.1.1.4'
S S 0.1246 0.1234 'International Tables Vol C Tables 4.2.6.8 and 6.1.1.4'
Cu Cu 0.3201 1.2651 'International Tables Vol C Tables 4.2.6.8 and 6.1.1.4'

loop_
_geom_angle_atom_site_label_1
_geom_angle_atom_site_label_2
_geom_angle_atom_site_label_3
_geom_angle
_geom_angle_site_symmetry_1
_geom_angle_site_symmetry_3
_geom_angle_publ_flag
N2 Cu1 N1 89.15(14) . 4_547 ?
N2 Cu1 N4 96.08(12) . . ?
N1 Cu1 N4 166.08(14) 4_547 . ?
N2 Cu1 N3 165.55(13) . . ?
N1 Cu1 N3 91.51(13) 4_547 . ?
N4 Cu1 N3 80.23(10) . . ?
N2 Cu1 S1 106.66(12) . . ?
N1 Cu1 S1 102.36(12) 4_547 . ?
N4 Cu1 S1 88.52(8) . . ?
N3 Cu1 S1 87.29(8) . . ?
C1 S1 Cu1 99.60(13) . . ?
N1 C1 S1 179.5(4) . . ?
C1 N1 Cu1 162.5(3) . 4_447 ?
N2 C2 S2 179.0(4) . . ?
C2 N2 Cu1 163.4(3) . . ?
N3 C11 C12 122.0(3) . . ?
C13 C12 C11 118.8(4) . . ?
C12 C13 C14 119.8(3) . . ?
C13 C14 C15 118.8(3) . . ?
N3 C15 C14 121.4(3) . . ?
N3 C15 C16 111.2(3) . . ?
C14 C15 C16 127.3(3) . . ?
N4 C16 N5 112.8(3) . . ?
N4 C16 C15 120.8(3) . . ?
N5 C16 C15 126.3(3) . . ?
N5 C17 C18 106.0(3) . . ?
N5 C17 C19 109.7(3) . . ?
C18 C17 C19 110.2(3) . . ?
N5 C17 C20 100.3(2) . . ?
C18 C17 C20 114.0(3) . . ?
C19 C17 C20 115.6(3) . . ?
N4 C20 C21 110.4(3) . . ?
N4 C20 C22 106.5(3) . . ?
C21 C20 C22 110.6(3) . . ?
N4 C20 C17 102.3(2) . . ?
C21 C20 C17 113.4(3) . . ?
C22 C20 C17 113.0(3) . . ?
C11 N3 C15 119.2(3) . . ?
C11 N3 Cu1 125.9(2) . . ?
C15 N3 Cu1 114.8(2) . . ?
C16 N4 C20 110.9(3) . . ?
C16 N4 Cu1 112.9(2) . . ?
C20 N4 Cu1 136.1(2) . . ?
O1 N5 C16 125.9(3) . . ?
O1 N5 C17 123.8(3) . . ?
C16 N5 C17 109.9(3) . . ?

loop_
_geom_bond_atom_site_label_1
_geom_bond_atom_site_label_2
_geom_bond_distance
_geom_bond_site_symmetry_2
_geom_bond_publ_flag
Cu1 N2 1.931(3) . ?
Cu1 N1 1.946(3) 4_547 ?
Cu1 N4 2.015(2) . ?
Cu1 N3 2.040(3) . ?
Cu1 S1 2.6728(11) . ?
S1 C1 1.626(4) . ?
C1 N1 1.146(5) . ?
N1 Cu1 1.946(3) 4_447 ?
S2 C2 1.611(4) . ?
C2 N2 1.146(4) . ?
C11 N3 1.328(4) . ?
C11 C12 1.387(5) . ?
C12 C13 1.370(5) . ?
C13 C14 1.379(5) . ?
C14 C15 1.381(5) . ?
C15 N3 1.355(4) . ?
C15 C16 1.459(5) . ?
C16 N4 1.287(4) . ?
C16 N5 1.379(4) . ?
C17 N5 1.488(4) . ?
C17 C18 1.515(5) . ?
C17 C19 1.528(4) . ?
C17 C20 1.586(5) . ?
C20 N4 1.497(4) . ?
C20 C21 1.521(5) . ?
C20 C22 1.526(5) . ?
N5 O1 1.267(3) . ?
